data_4022492
loop_
_publ_author_name
'Yu Liu'
'Zhi Fan'
'Heng-Yi Zhang'
'Ying-Wei Yang'
'Fei Ding'
'Shuang-Xi Liu'
'Xue Wu'
'Takehiko Wada'
'Yoshihisa Inoue'

_publ_section_title
;
 Supramolecular Self-Assemblies of \b-Cyclodextrins
 with Aromatic Tethers: Factors Governing the Helical
 Columnar versus Linear Channel Superstructures
;
_journal_name_full 'Journal of Organic Chemistry'
_journal_page_first 8345
_journal_page_last 8352
_journal_paper_doi 10.1021/jo034632q
_journal_volume 68
_journal_year 2003
_chemical_formula_sum 'C49 H90 O45'
_chemical_formula_weight 1399.21
_chemical_name_systematic
; 
 ? 
;
_space_group_IT_number 5
_symmetry_cell_setting monoclinic
_symmetry_space_group_name_Hall 'C 2y'
_symmetry_space_group_name_H-M 'C 1 2 1'
_atom_sites_solution_hydrogens geom
_atom_sites_solution_primary direct
_atom_sites_solution_secondary difmap
_audit_creation_method SHELXL-97
_cell_angle_alpha 90.00
_cell_angle_beta 109.97(3)
_cell_angle_gamma 90.00
_cell_formula_units_Z 4
_cell_length_a 19.21(2)
_cell_length_b 24.62(3)
_cell_length_c 15.707(19)
_cell_measurement_reflns_used 801
_cell_measurement_temperature 293(2)
_cell_measurement_theta_max 22.63
_cell_measurement_theta_min 2.73
_cell_volume 6982(14)
_computing_cell_refinement 'Bruker SMART'
_computing_data_collection 'Bruker SMART'
_computing_data_reduction 'Bruker SAINT'
_computing_molecular_graphics 'Bruker SHELXTL'
_computing_publication_material 'Bruker SHELXTL'
_computing_structure_refinement 'SHELXL-97 (Sheldrick, 1997)'
_computing_structure_solution 'SHELXS-97 (Sheldrick, 1990)'
_diffrn_ambient_temperature 293(2)
_diffrn_measured_fraction_theta_full 0.996
_diffrn_measured_fraction_theta_max 0.996
_diffrn_measurement_device_type 'CCD area detector'
_diffrn_measurement_method 'phi and omega scans'
_diffrn_radiation_monochromator graphite
_diffrn_radiation_source 'fine-focus sealed tube'
_diffrn_radiation_type MoK\a
_diffrn_radiation_wavelength 0.71073
_diffrn_reflns_av_R_equivalents 0.0863
_diffrn_reflns_av_sigmaI/netI 0.2950
_diffrn_reflns_limit_h_max 18
_diffrn_reflns_limit_h_min -22
_diffrn_reflns_limit_k_max 29
_diffrn_reflns_limit_k_min -29
_diffrn_reflns_limit_l_max 18
_diffrn_reflns_limit_l_min -18
_diffrn_reflns_number 14524
_diffrn_reflns_theta_full 25.03
_diffrn_reflns_theta_max 25.03
_diffrn_reflns_theta_min 2.21
_exptl_absorpt_coefficient_mu 0.119
_exptl_absorpt_correction_T_max 0.9765
_exptl_absorpt_correction_T_min 0.9651
_exptl_absorpt_correction_type multi-scan
_exptl_absorpt_process_details SADABS
_exptl_crystal_density_diffrn 1.331
_exptl_crystal_density_meas 0
_exptl_crystal_density_method 'not measured'
_exptl_crystal_F_000 2976
_exptl_crystal_size_max 0.30
_exptl_crystal_size_mid 0.25
_exptl_crystal_size_min 0.20
_refine_diff_density_max 0.639
_refine_diff_density_min -0.300
_refine_diff_density_rms 0.085
_refine_ls_abs_structure_details 'Flack H D (1983), Acta Cryst. A39, 876-881'
_refine_ls_abs_structure_Flack 0(3)
_refine_ls_extinction_method none
_refine_ls_goodness_of_fit_ref 0.978
_refine_ls_hydrogen_treatment mixed
_refine_ls_matrix_type full
_refine_ls_number_parameters 831
_refine_ls_number_reflns 11747
_refine_ls_number_restraints 1
_refine_ls_restrained_S_all 0.978
_refine_ls_R_factor_all 0.3059
_refine_ls_R_factor_gt 0.1248
_refine_ls_shift/su_max 0.196
_refine_ls_shift/su_mean 0.015
_refine_ls_structure_factor_coef Fsqd
_refine_ls_weighting_details 'calc w=1/[\s^2^(Fo^2^)+(0.1380P)^2^+0.0000P] where P=(Fo^2^+2Fc^2^)/3'
_refine_ls_weighting_scheme calc
_refine_ls_wR_factor_gt 0.2469
_refine_ls_wR_factor_ref 0.3366
_reflns_number_gt 3723
_reflns_number_total 11747
_reflns_threshold_expression >2sigma(I)
_cod_data_source_file jo034632qsi20030910_105431.cif
_cod_data_source_block compound_5
_cod_depositor_comments
;
The following automatic conversions were performed:
'_symmetry_cell_setting' value 'Monoclinic' changed to 'monoclinic'
according to '/home/saulius/struct/CIF-dictionaries/cif_core.dic'
dictionary named 'cif_core.dic' version 2.4.1 from
2010-06-29.

'_exptl_absorpt_correction_type' value 'MULTI-SCAN' changed
to 'multi-scan' according to
'/home/saulius/struct/CIF-dictionaries/cif_core.dic' dictionary named
'cif_core.dic' version 2.4.1 from 2010-06-29.

Automatic conversion script
Id: cif_fix_enum 1527 2010-12-29 10:47:43Z saulius 
;
_cod_original_sg_symbol_H-M 'C 2'
_cod_database_code 4022492

loop_
_symmetry_equiv_pos_as_xyz
'x, y, z'
'-x, y, -z'
'x+1/2, y+1/2, z'
'-x+1/2, y+1/2, -z'

loop_
_atom_site_label
_atom_site_type_symbol
_atom_site_fract_x
_atom_site_fract_y
_atom_site_fract_z
_atom_site_U_iso_or_equiv
_atom_site_adp_type
_atom_site_occupancy
_atom_site_symmetry_multiplicity
_atom_site_calc_flag
_atom_site_refinement_flags
O1 O 0.5994(17) 0.0150(11) 0.509(2) 0.35(2) Uani 1 1 d .
O2 O 0.4932(10) 0.1673(10) 0.1735(12) 0.200(10) Uani 1 1 d .
H2A H 0.5177 0.1931 0.1667 0.300 Uiso 1 1 calc R
O3 O 0.3898(11) 0.4653(7) 0.5840(14) 0.184(8) Uani 1 1 d .
O4 O 0.5000 0.0108(14) 0.0000 0.271(17) Uani 1 2 d S
O5 O 0.0587(12) 0.9706(8) 0.9039(17) 0.221(10) Uani 1 1 d .
O6 O 0.0475(12) 0.1233(8) 0.2995(13) 0.190(8) Uani 1 1 d .
O7 O 0.8964(12) 0.2287(9) 0.6988(13) 0.192(8) Uani 1 1 d .
O8 O 0.9213(12) 0.0109(9) 0.7464(16) 0.227(10) Uani 1 1 d .
O9 O 0.4617(8) 0.7686(6) 0.5847(9) 0.128(5) Uani 1 1 d .
O10 O 0.4077(9) 0.7812(6) -0.0208(13) 0.168(7) Uani 1 1 d .
C11 C 0.6306(8) 0.3334(5) 0.7785(11) 0.053(4) Uani 1 1 d .
H11A H 0.6240 0.3726 0.7682 0.063 Uiso 1 1 calc R
C12 C 0.7931(8) 0.1556(7) 0.8169(12) 0.071(5) Uani 1 1 d .
H12A H 0.8297 0.1835 0.8174 0.086 Uiso 1 1 calc R
C13 C 0.7137(8) -0.0515(5) 0.8123(9) 0.045(4) Uani 1 1 d .
H13A H 0.7663 -0.0567 0.8218 0.054 Uiso 1 1 calc R
C14 C 0.4366(9) -0.1219(6) 0.7388(10) 0.058(4) Uani 1 1 d .
H14A H 0.4611 -0.1565 0.7367 0.070 Uiso 1 1 calc R
C15 C 0.1853(8) -0.0137(6) 0.6779(10) 0.051(4) Uani 1 1 d .
H15A H 0.1670 -0.0507 0.6609 0.062 Uiso 1 1 calc R
C16 C 0.1389(7) 0.1979(5) 0.6915(10) 0.044(4) Uani 1 1 d .
H16A H 0.0873 0.1865 0.6769 0.053 Uiso 1 1 calc R
C17 C 0.3415(8) 0.3488(6) 0.7261(9) 0.052(4) Uani 1 1 d .
H17A H 0.2959 0.3705 0.7089 0.063 Uiso 1 1 calc R
C21 C 0.6913(7) 0.3239(5) 0.8713(9) 0.043(3) Uani 1 1 d .
H21A H 0.7372 0.3402 0.8690 0.052 Uiso 1 1 calc R
O21 O 0.6744(5) 0.3491(4) 0.9431(7) 0.062(3) Uani 1 1 d .
H21B H 0.6293 0.3514 0.9296 0.094 Uiso 1 1 calc R
C22 C 0.8229(10) 0.1218(7) 0.9034(11) 0.075(5) Uani 1 1 d .
H22A H 0.8691 0.1053 0.9025 0.090 Uiso 1 1 calc R
O22 O 0.8425(7) 0.1546(4) 0.9825(8) 0.087(4) Uani 1 1 d .
H22B H 0.8170 0.1822 0.9719 0.131 Uiso 1 1 calc R
C23 C 0.6965(8) -0.0780(5) 0.8886(9) 0.051(4) Uani 1 1 d .
H23A H 0.7055 -0.1170 0.8848 0.061 Uiso 1 1 calc R
O23 O 0.7430(5) -0.0607(4) 0.9739(6) 0.062(3) Uani 1 1 d .
H23B H 0.7581 -0.0300 0.9699 0.093 Uiso 1 1 calc R
C24 C 0.4001(8) -0.1262(5) 0.8082(10) 0.045(4) Uani 1 1 d .
H24A H 0.3662 -0.1573 0.7923 0.054 Uiso 1 1 calc R
O24 O 0.4538(6) -0.1363(4) 0.8955(6) 0.067(3) Uani 1 1 d .
H24B H 0.4934 -0.1227 0.8983 0.100 Uiso 1 1 calc R
C25 C 0.1534(9) 0.0067(5) 0.7503(10) 0.059(4) Uani 1 1 d .
H25A H 0.0992 0.0057 0.7245 0.071 Uiso 1 1 calc R
O25 O 0.1764(5) -0.0264(4) 0.8288(7) 0.063(3) Uani 1 1 d .
H25B H 0.2168 -0.0399 0.8347 0.094 Uiso 1 1 calc R
C26 C 0.1594(9) 0.2339(6) 0.7723(9) 0.052(4) Uani 1 1 d .
H26A H 0.1270 0.2658 0.7576 0.062 Uiso 1 1 calc R
O26 O 0.1453(6) 0.2039(4) 0.8448(6) 0.064(3) Uani 1 1 d .
H26B H 0.1462 0.1712 0.8353 0.096 Uiso 1 1 calc R
C27 C 0.3957(9) 0.3727(7) 0.8148(10) 0.068(5) Uani 1 1 d .
H27A H 0.4059 0.4107 0.8046 0.082 Uiso 1 1 calc R
O27 O 0.3658(5) 0.3700(4) 0.8878(6) 0.064(3) Uani 1 1 d .
H27B H 0.3346 0.3459 0.8773 0.096 Uiso 1 1 calc R
C31 C 0.7048(8) 0.2617(5) 0.8868(8) 0.043(4) Uani 1 1 d .
H31A H 0.6600 0.2442 0.8901 0.052 Uiso 1 1 calc R
O31 O 0.7647(5) 0.2524(4) 0.9683(6) 0.056(3) Uani 1 1 d .
H31B H 0.7540 0.2640 1.0113 0.084 Uiso 1 1 calc R
C32 C 0.7722(9) 0.0759(6) 0.9030(11) 0.067(5) Uani 1 1 d .
H32A H 0.7255 0.0909 0.9049 0.080 Uiso 1 1 calc R
O32 O 0.8042(7) 0.0422(4) 0.9821(7) 0.094(4) Uani 1 1 d .
H32B H 0.7833 0.0126 0.9739 0.141 Uiso 1 1 calc R
C33 C 0.6156(8) -0.0716(6) 0.8745(9) 0.055(4) Uani 1 1 d .
H33A H 0.6049 -0.0328 0.8775 0.066 Uiso 1 1 calc R
O33 O 0.5985(5) -0.0997(4) 0.9466(6) 0.068(3) Uani 1 1 d .
H33B H 0.5550 -0.1093 0.9280 0.101 Uiso 1 1 calc R
C34 C 0.3550(8) -0.0759(6) 0.8078(9) 0.049(4) Uani 1 1 d .
H34A H 0.3887 -0.0448 0.8262 0.059 Uiso 1 1 calc R
O34 O 0.3160(5) -0.0815(4) 0.8710(6) 0.061(3) Uani 1 1 d .
H34B H 0.2769 -0.0646 0.8524 0.092 Uiso 1 1 calc R
C35 C 0.1780(8) 0.0653(5) 0.7733(9) 0.048(4) Uani 1 1 d .
H35A H 0.2321 0.0669 0.8005 0.057 Uiso 1 1 calc R
O35 O 0.1456(6) 0.0854(3) 0.8342(6) 0.065(3) Uani 1 1 d .
H35B H 0.1473 0.1187 0.8346 0.098 Uiso 1 1 calc R
C36 C 0.2367(9) 0.2526(5) 0.7977(8) 0.047(4) Uani 1 1 d .
H36A H 0.2698 0.2211 0.8136 0.057 Uiso 1 1 calc R
O36 O 0.2553(6) 0.2883(4) 0.8711(6) 0.068(3) Uani 1 1 d .
H36B H 0.2474 0.2737 0.9138 0.101 Uiso 1 1 calc R
C37 C 0.4700(8) 0.3391(6) 0.8398(9) 0.050(4) Uani 1 1 d .
H37A H 0.4606 0.3011 0.8506 0.060 Uiso 1 1 calc R
O37 O 0.5210(5) 0.3628(4) 0.9216(6) 0.059(3) Uani 1 1 d .
H37B H 0.5636 0.3571 0.9238 0.088 Uiso 1 1 calc R
C41 C 0.7227(8) 0.2395(6) 0.8077(10) 0.053(4) Uani 1 1 d .
H41A H 0.7704 0.2539 0.8083 0.064 Uiso 1 1 calc R
O41 O 0.7273(5) 0.1814(3) 0.8177(6) 0.053(3) Uani 1 1 d .
C42 C 0.7556(9) 0.0431(6) 0.8142(11) 0.062(4) Uani 1 1 d .
H42A H 0.8004 0.0235 0.8156 0.074 Uiso 1 1 calc R
O42 O 0.7001(5) 0.0047(4) 0.8156(6) 0.052(3) Uani 1 1 d .
C43 C 0.5674(7) -0.0934(6) 0.7813(7) 0.044(4) Uani 1 1 d .
H43A H 0.5720 -0.1331 0.7807 0.053 Uiso 1 1 calc R
O43 O 0.4930(5) -0.0795(4) 0.7654(6) 0.054(3) Uani 1 1 d .
C44 C 0.3008(8) -0.0652(5) 0.7154(9) 0.048(4) Uani 1 1 d .
H44A H 0.2646 -0.0948 0.6985 0.058 Uiso 1 1 calc R
O44 O 0.2639(5) -0.0162(3) 0.7174(6) 0.054(3) Uani 1 1 d .
C45 C 0.1523(9) 0.0970(5) 0.6837(9) 0.054(4) Uani 1 1 d .
H45A H 0.0981 0.0987 0.6579 0.065 Uiso 1 1 calc R
O45 O 0.1846(5) 0.1516(4) 0.7106(6) 0.051(2) Uani 1 1 d .
C46 C 0.2474(8) 0.2813(5) 0.7199(9) 0.048(4) Uani 1 1 d .
H46A H 0.2168 0.3142 0.7063 0.058 Uiso 1 1 calc R
O46 O 0.3231(5) 0.2957(4) 0.7389(5) 0.047(2) Uani 1 1 d .
C47 C 0.4987(8) 0.3429(6) 0.7601(9) 0.057(4) Uani 1 1 d .
H47A H 0.5112 0.3807 0.7520 0.069 Uiso 1 1 calc R
O47 O 0.5630(5) 0.3108(3) 0.7839(6) 0.050(2) Uani 1 1 d .
C51 C 0.6639(9) 0.2517(6) 0.7181(10) 0.062(4) Uani 1 1 d .
H51A H 0.6183 0.2325 0.7146 0.074 Uiso 1 1 calc R
O51 O 0.6490(6) 0.3115(5) 0.7107(6) 0.073(3) Uani 1 1 d .
C52 C 0.7298(9) 0.0779(6) 0.7308(9) 0.057(4) Uani 1 1 d .
H52A H 0.6810 0.0931 0.7244 0.069 Uiso 1 1 calc R
O52 O 0.7799(7) 0.1210(4) 0.7366(7) 0.077(3) Uani 1 1 d .
C53 C 0.5895(8) -0.0702(6) 0.7091(9) 0.057(4) Uani 1 1 d .
H53A H 0.5759 -0.0317 0.7036 0.068 Uiso 1 1 calc R
O53 O 0.6721(5) -0.0740(3) 0.7287(6) 0.051(2) Uani 1 1 d .
C54 C 0.3438(10) -0.0631(7) 0.6463(9) 0.066(5) Uani 1 1 d .
H54A H 0.3770 -0.0316 0.6600 0.079 Uiso 1 1 calc R
O54 O 0.3861(6) -0.1112(4) 0.6524(7) 0.069(3) Uani 1 1 d .
C55 C 0.1845(9) 0.0721(6) 0.6194(10) 0.060(4) Uani 1 1 d .
H55A H 0.2386 0.0721 0.6462 0.072 Uiso 1 1 calc R
O55 O 0.1590(6) 0.0185(4) 0.6015(7) 0.069(3) Uani 1 1 d .
C56 C 0.2245(8) 0.2431(6) 0.6326(9) 0.051(4) Uani 1 1 d .
H56A H 0.2574 0.2115 0.6426 0.061 Uiso 1 1 calc R
O56 O 0.1463(5) 0.2258(4) 0.6148(7) 0.058(3) Uani 1 1 d .
C57 C 0.4418(8) 0.3230(7) 0.6757(8) 0.054(4) Uani 1 1 d .
H57A H 0.4313 0.2846 0.6820 0.064 Uiso 1 1 calc R
O57 O 0.3736(5) 0.3554(4) 0.6571(6) 0.065(3) Uani 1 1 d .
C61 C 0.6873(12) 0.2346(11) 0.6356(15) 0.119(8) Uani 1 1 d .
H61A H 0.6474 0.2407 0.5788 0.143 Uiso 1 1 calc R
H61B H 0.7014 0.1966 0.6397 0.143 Uiso 1 1 calc R
O61 O 0.7554(15) 0.2721(10) 0.6437(12) 0.217(11) Uani 1 1 d .
H61C H 0.7708 0.2654 0.6022 0.325 Uiso 1 1 calc R
C62 C 0.7236(12) 0.0452(7) 0.6525(10) 0.083(6) Uani 1 1 d .
H62A H 0.6930 0.0136 0.6509 0.100 Uiso 1 1 calc R
H62B H 0.7723 0.0328 0.6553 0.100 Uiso 1 1 calc R
O62 O 0.6900(11) 0.0786(6) 0.5706(11) 0.132(6) Uani 1 1 d .
C63 C 0.5569(9) -0.0960(7) 0.6152(9) 0.068(5) Uani 1 1 d .
H63A H 0.5042 -0.0885 0.5906 0.082 Uiso 1 1 calc R
H63B H 0.5799 -0.0799 0.5750 0.082 Uiso 1 1 calc R
O63 O 0.5683(5) -0.1524(4) 0.6189(6) 0.064(3) Uani 1 1 d .
H63C H 0.5984 -0.1600 0.5943 0.095 Uiso 1 1 calc R
C64 C 0.2921(13) -0.0586(10) 0.5543(12) 0.110(8) Uani 1 1 d .
H64A H 0.2643 -0.0252 0.5494 0.132 Uiso 1 1 calc R
H64B H 0.3203 -0.0556 0.5137 0.132 Uiso 1 1 calc R
O64 O 0.2436(9) -0.1000(8) 0.5256(9) 0.139(7) Uani 1 1 d .
H64C H 0.2634 -0.1251 0.5081 0.208 Uiso 1 1 calc R
C65 C 0.1613(17) 0.1013(10) 0.5303(18) 0.143(10) Uani 1 1 d .
H65A H 0.1794 0.1384 0.5396 0.172 Uiso 1 1 calc R
H65B H 0.1828 0.0836 0.4900 0.172 Uiso 1 1 calc R
O65 O 0.0859(12) 0.1015(7) 0.4916(11) 0.153(7) Uani 1 1 d .
H65C H 0.0740 0.1175 0.4429 0.230 Uiso 1 1 calc R
C66 C 0.2235(8) 0.2748(6) 0.5473(9) 0.058(4) Uani 1 1 d .
H66A H 0.2733 0.2868 0.5547 0.070 Uiso 1 1 calc R
H66B H 0.2072 0.2509 0.4951 0.070 Uiso 1 1 calc R
O66 O 0.1745(6) 0.3217(4) 0.5313(7) 0.079(3) Uani 1 1 d .
H66C H 0.1498 0.3201 0.5647 0.118 Uiso 1 1 calc R
C67 C 0.4649(10) 0.3312(8) 0.5946(12) 0.086(6) Uani 1 1 d .
H67A H 0.5062 0.3071 0.6001 0.103 Uiso 1 1 calc R
H67B H 0.4242 0.3202 0.5411 0.103 Uiso 1 1 calc R
O67 O 0.4854(8) 0.3838(6) 0.5811(8) 0.119(5) Uani 1 1 d .
H67C H 0.4958 0.3848 0.5346 0.178 Uiso 1 1 calc R
C68 C 0.632(2) 0.0593(13) 0.508(3) 0.22(2) Uani 1 1 d .
C69 C 0.5848(12) 0.0928(7) 0.4243(12) 0.139(10) Uani 1 1 d G
C70 C 0.6216(10) 0.1370(7) 0.4045(12) 0.151(11) Uani 1 1 d G
H70A H 0.6639 0.1507 0.4483 0.182 Uiso 1 1 calc R
C71 C 0.5952(11) 0.1608(7) 0.3192(14) 0.189(14) Uani 1 1 d G
H71A H 0.6199 0.1904 0.3059 0.227 Uiso 1 1 calc R
C72 C 0.5321(12) 0.1404(9) 0.2536(11) 0.151(11) Uani 1 1 d G
C73 C 0.4952(10) 0.0962(10) 0.2734(15) 0.26(2) Uani 1 1 d G
H73A H 0.4529 0.0825 0.2296 0.310 Uiso 1 1 calc R
C74 C 0.5216(11) 0.0724(8) 0.3587(17) 0.26(3) Uani 1 1 d G
H74A H 0.4969 0.0428 0.3720 0.318 Uiso 1 1 calc R

loop_
_atom_site_aniso_label
_atom_site_aniso_U_11
_atom_site_aniso_U_22
_atom_site_aniso_U_33
_atom_site_aniso_U_23
_atom_site_aniso_U_13
_atom_site_aniso_U_12
O1 0.31(3) 0.19(2) 0.45(5) 0.20(3) -0.01(3) -0.08(3)
O2 0.127(15) 0.29(3) 0.175(18) 0.103(19) 0.047(14) 0.038(16)
O3 0.166(16) 0.139(15) 0.25(2) 0.074(14) 0.083(16) 0.031(13)
O4 0.28(4) 0.19(3) 0.37(5) 0.000 0.13(4) 0.000
O5 0.21(2) 0.155(17) 0.37(3) -0.067(18) 0.19(2) -0.074(15)
O6 0.24(2) 0.170(17) 0.181(16) 0.055(14) 0.093(17) 0.038(16)
O7 0.202(19) 0.23(2) 0.182(18) 0.049(16) 0.119(16) -0.002(17)
O8 0.21(2) 0.22(2) 0.29(3) 0.117(19) 0.13(2) 0.030(18)
O9 0.102(10) 0.174(14) 0.111(11) 0.036(9) 0.043(9) -0.056(10)
O10 0.113(12) 0.118(12) 0.238(19) 0.044(13) 0.017(13) -0.013(10)
C11 0.059(10) 0.039(8) 0.085(12) 0.001(8) 0.055(10) -0.003(7)
C12 0.046(10) 0.076(12) 0.107(14) -0.006(11) 0.045(10) -0.053(9)
C13 0.051(9) 0.044(9) 0.038(9) -0.006(7) 0.015(8) -0.002(7)
C14 0.060(10) 0.042(9) 0.052(10) -0.017(7) -0.008(9) 0.000(8)
C15 0.052(10) 0.040(8) 0.075(11) -0.019(8) 0.038(9) -0.004(7)
C16 0.040(8) 0.025(7) 0.075(11) 0.012(7) 0.030(8) 0.007(7)
C17 0.043(9) 0.067(11) 0.037(8) 0.020(8) 0.002(7) 0.005(8)
C21 0.031(8) 0.050(9) 0.056(9) 0.008(7) 0.023(8) 0.012(6)
O21 0.051(6) 0.056(6) 0.072(7) 0.002(6) 0.011(6) 0.004(5)
C22 0.088(13) 0.052(10) 0.073(12) -0.013(10) 0.012(10) 0.020(10)
O22 0.116(10) 0.048(7) 0.097(9) -0.019(6) 0.035(8) -0.014(7)
C23 0.061(10) 0.039(8) 0.042(9) 0.000(7) 0.004(8) 0.027(8)
O23 0.074(7) 0.051(6) 0.045(6) -0.009(5) -0.001(6) 0.006(5)
C24 0.048(9) 0.033(8) 0.061(10) 0.001(7) 0.026(9) -0.009(7)
O24 0.067(7) 0.081(8) 0.049(7) 0.010(5) 0.017(6) 0.001(6)
C25 0.069(11) 0.038(9) 0.072(11) -0.003(8) 0.025(10) 0.004(8)
O25 0.069(7) 0.048(6) 0.086(7) 0.019(5) 0.046(6) 0.028(5)
C26 0.069(11) 0.048(9) 0.047(9) 0.014(8) 0.030(8) 0.030(8)
O26 0.097(8) 0.046(6) 0.054(6) -0.002(5) 0.033(6) -0.008(6)
C27 0.061(11) 0.088(12) 0.054(10) 0.005(9) 0.017(9) -0.004(9)
O27 0.051(6) 0.085(7) 0.075(7) -0.009(6) 0.046(6) -0.002(5)
C31 0.065(10) 0.050(9) 0.018(7) 0.000(6) 0.018(7) -0.003(7)
O31 0.059(6) 0.068(6) 0.038(6) -0.009(5) 0.013(5) 0.018(5)
C32 0.077(11) 0.048(10) 0.102(13) 0.002(9) 0.065(11) -0.004(9)
O32 0.118(10) 0.065(8) 0.083(9) 0.017(7) 0.014(8) 0.025(7)
C33 0.068(11) 0.047(9) 0.046(9) -0.008(7) 0.013(8) 0.028(8)
O33 0.052(6) 0.104(8) 0.050(6) 0.015(6) 0.021(5) -0.020(6)
C34 0.045(8) 0.060(9) 0.042(9) 0.010(7) 0.014(8) -0.001(8)
O34 0.058(6) 0.072(7) 0.064(6) 0.005(5) 0.035(6) -0.005(5)
C35 0.059(9) 0.040(8) 0.056(9) -0.006(7) 0.035(8) 0.011(7)
O35 0.109(8) 0.033(5) 0.070(7) 0.005(5) 0.052(6) 0.023(5)
C36 0.076(11) 0.048(8) 0.027(8) 0.006(7) 0.029(8) -0.008(8)
O36 0.119(9) 0.065(7) 0.044(6) -0.006(5) 0.061(6) -0.023(6)
C37 0.056(9) 0.062(9) 0.043(9) 0.014(7) 0.029(8) 0.007(8)
O37 0.037(5) 0.100(8) 0.039(6) -0.006(5) 0.012(5) 0.002(5)
C41 0.037(9) 0.058(10) 0.071(11) 0.028(8) 0.028(8) 0.025(7)
O41 0.056(7) 0.040(6) 0.078(7) -0.006(5) 0.043(6) 0.000(5)
C42 0.077(11) 0.045(9) 0.093(13) -0.023(9) 0.066(10) -0.015(9)
O42 0.076(7) 0.046(6) 0.040(5) -0.014(4) 0.026(5) 0.012(6)
C43 0.045(9) 0.075(10) 0.012(7) -0.004(6) 0.007(7) 0.000(8)
O43 0.057(7) 0.054(6) 0.052(6) -0.009(5) 0.021(5) 0.012(5)
C44 0.060(10) 0.027(8) 0.048(9) -0.007(6) 0.006(8) 0.005(7)
O44 0.052(7) 0.045(6) 0.067(7) -0.018(5) 0.025(6) -0.009(5)
C45 0.067(11) 0.039(9) 0.054(9) -0.011(7) 0.018(9) -0.003(8)
O45 0.053(6) 0.051(6) 0.058(6) 0.011(5) 0.029(5) 0.005(5)
C46 0.050(9) 0.044(8) 0.062(10) -0.003(7) 0.035(8) 0.008(7)
O46 0.052(6) 0.050(6) 0.046(6) 0.020(5) 0.025(5) 0.012(5)
C47 0.062(11) 0.071(11) 0.033(8) 0.010(7) 0.009(8) 0.017(9)
O47 0.048(6) 0.048(6) 0.062(6) -0.001(5) 0.032(5) 0.003(5)
C51 0.077(12) 0.060(11) 0.070(11) -0.008(9) 0.053(10) 0.017(9)
O51 0.068(7) 0.117(10) 0.046(6) 0.012(6) 0.033(6) 0.000(7)
C52 0.089(12) 0.060(10) 0.040(9) -0.012(8) 0.044(9) -0.004(9)
O52 0.121(10) 0.041(6) 0.094(8) -0.014(6) 0.068(8) -0.015(7)
C53 0.056(10) 0.060(10) 0.045(9) 0.002(7) 0.005(8) 0.016(8)
O53 0.053(6) 0.045(5) 0.053(6) -0.006(5) 0.015(5) 0.010(5)
C54 0.103(14) 0.080(12) 0.041(9) -0.003(8) 0.058(10) 0.015(10)
O54 0.063(7) 0.080(8) 0.057(7) -0.010(6) 0.014(6) 0.022(6)
C55 0.063(10) 0.055(11) 0.064(10) -0.006(9) 0.023(9) 0.009(8)
O55 0.082(8) 0.044(7) 0.072(8) 0.001(6) 0.015(6) 0.010(6)
C56 0.062(10) 0.059(9) 0.043(9) -0.003(7) 0.033(8) -0.004(8)
O56 0.054(6) 0.047(6) 0.075(7) 0.006(5) 0.024(6) 0.005(5)
C57 0.051(9) 0.088(11) 0.027(8) -0.007(8) 0.020(8) 0.004(9)
O57 0.064(7) 0.087(8) 0.053(6) 0.027(6) 0.031(6) 0.005(6)
C61 0.090(15) 0.16(2) 0.121(19) 0.002(16) 0.048(15) 0.020(15)
O61 0.28(3) 0.28(3) 0.140(16) 0.083(17) 0.136(19) 0.12(2)
C62 0.17(2) 0.062(11) 0.039(10) 0.016(8) 0.059(12) 0.024(12)
O62 0.163(15) 0.140(14) 0.116(12) -0.066(12) 0.077(12) -0.066(12)
C63 0.069(11) 0.108(15) 0.029(9) -0.020(9) 0.019(8) 0.000(10)
O63 0.066(7) 0.051(7) 0.072(7) -0.026(5) 0.021(6) 0.002(5)
C64 0.15(2) 0.14(2) 0.055(13) -0.004(13) 0.058(15) 0.080(18)
O64 0.135(13) 0.173(15) 0.077(10) -0.080(10) -0.005(9) 0.035(12)
C65 0.18(3) 0.12(2) 0.15(2) 0.054(18) 0.09(2) 0.07(2)
O65 0.173(17) 0.155(16) 0.117(12) 0.003(11) 0.031(13) 0.046(14)
C66 0.066(11) 0.056(10) 0.036(9) -0.011(7) -0.005(8) 0.010(9)
O66 0.098(9) 0.076(8) 0.069(7) 0.018(6) 0.038(7) 0.006(7)
C67 0.080(13) 0.090(15) 0.095(14) -0.026(11) 0.038(12) 0.000(11)
O67 0.142(13) 0.155(14) 0.063(8) 0.014(8) 0.040(8) -0.043(11)
C68 0.21(3) 0.13(3) 0.25(4) 0.12(3) -0.03(3) -0.04(2)
C69 0.23(3) 0.076(15) 0.16(2) 0.041(16) 0.12(2) 0.005(18)
C70 0.115(19) 0.12(2) 0.19(3) 0.096(18) 0.003(18) 0.012(15)
C71 0.18(3) 0.18(3) 0.16(3) 0.05(2) 0.00(2) -0.05(2)
C72 0.11(2) 0.16(3) 0.15(3) 0.03(2) 0.00(2) -0.041(18)
C73 0.09(2) 0.31(5) 0.29(4) 0.17(4) -0.05(2) -0.10(2)
C74 0.074(19) 0.40(7) 0.23(4) 0.05(4) -0.06(2) -0.08(3)

loop_
_atom_type_symbol
_atom_type_description
_atom_type_scat_dispersion_real
_atom_type_scat_dispersion_imag
_atom_type_scat_source
C C 0.0033 0.0016 'International Tables Vol C Tables 4.2.6.8 and 6.1.1.4'
H H 0.0000 0.0000 'International Tables Vol C Tables 4.2.6.8 and 6.1.1.4'
O O 0.0106 0.0060 'International Tables Vol C Tables 4.2.6.8 and 6.1.1.4'

loop_
_geom_angle_atom_site_label_1
_geom_angle_atom_site_label_2
_geom_angle_atom_site_label_3
_geom_angle
C72 O2 H2A 109.6
O51 C11 O47 112.1(12)
O51 C11 C21 111.7(11)
O47 C11 C21 107.0(11)
O51 C11 H11A 108.6
O47 C11 H11A 108.6
C21 C11 H11A 108.6
O41 C12 O52 111.9(12)
O41 C12 C22 107.5(13)
O52 C12 C22 110.5(13)
O41 C12 H12A 109.0
O52 C12 H12A 109.0
C22 C12 H12A 109.0
O53 C13 O42 111.8(10)
O53 C13 C23 111.5(11)
O42 C13 C23 107.7(11)
O53 C13 H13A 108.6
O42 C13 H13A 108.6
C23 C13 H13A 108.6
O54 C14 O43 110.2(12)
O54 C14 C24 112.4(13)
O43 C14 C24 109.2(11)
O54 C14 H14A 108.3
O43 C14 H14A 108.3
C24 C14 H14A 108.3
O55 C15 O44 115.0(12)
O55 C15 C25 109.4(12)
O44 C15 C25 108.7(12)
O55 C15 H15A 107.8
O44 C15 H15A 107.8
C25 C15 H15A 107.8
O45 C16 O56 109.4(10)
O45 C16 C26 109.7(11)
O56 C16 C26 111.0(10)
O45 C16 H16A 108.9
O56 C16 H16A 108.9
C26 C16 H16A 108.9
O46 C17 O57 114.5(12)
O46 C17 C27 110.8(11)
O57 C17 C27 107.9(12)
O46 C17 H17A 107.8
O57 C17 H17A 107.8
C27 C17 H17A 107.8
O21 C21 C11 112.4(10)
O21 C21 C31 112.1(10)
C11 C21 C31 109.2(11)
O21 C21 H21A 107.6
C11 C21 H21A 107.7
C31 C21 H21A 107.7
C21 O21 H21B 109.5
O22 C22 C32 114.4(15)
O22 C22 C12 111.9(13)
C32 C22 C12 111.3(13)
O22 C22 H22A 106.2
C32 C22 H22A 106.2
C12 C22 H22A 106.2
C22 O22 H22B 109.5
O23 C23 C13 113.0(12)
O23 C23 C33 113.5(11)
C13 C23 C33 109.6(11)
O23 C23 H23A 106.8
C13 C23 H23A 106.7
C33 C23 H23A 106.7
C23 O23 H23B 109.5
O24 C24 C14 110.5(11)
O24 C24 C34 111.8(11)
C14 C24 C34 110.6(11)
O24 C24 H24A 107.9
C14 C24 H24A 107.9
C34 C24 H24A 107.9
C24 O24 H24B 109.5
O25 C25 C35 111.1(12)
O25 C25 C15 111.6(11)
C35 C25 C15 108.2(12)
O25 C25 H25A 108.6
C35 C25 H25A 108.6
C15 C25 H25A 108.6
C25 O25 H25B 109.5
O26 C26 C36 112.7(11)
O26 C26 C16 107.4(11)
C36 C26 C16 111.6(12)
O26 C26 H26A 108.3
C36 C26 H26A 108.3
C16 C26 H26A 108.3
C26 O26 H26B 109.5
O27 C27 C17 111.6(12)
O27 C27 C37 110.4(11)
C17 C27 C37 107.4(12)
O27 C27 H27A 109.1
C17 C27 H27A 109.1
C37 C27 H27A 109.1
C27 O27 H27B 109.5
O31 C31 C41 110.2(11)
O31 C31 C21 110.0(10)
C41 C31 C21 107.6(10)
O31 C31 H31A 109.7
C41 C31 H31A 109.7
C21 C31 H31A 109.7
C31 O31 H31B 109.5
O32 C32 C22 110.3(14)
O32 C32 C42 111.8(13)
C22 C32 C42 109.4(13)
O32 C32 H32A 108.4
C22 C32 H32A 108.4
C42 C32 H32A 108.4
C32 O32 H32B 109.5
O33 C33 C23 109.4(11)
O33 C33 C43 110.6(12)
C23 C33 C43 111.1(11)
O33 C33 H33A 108.6
C23 C33 H33A 108.6
C43 C33 H33A 108.6
C33 O33 H33B 109.5
O34 C34 C44 109.5(11)
O34 C34 C24 110.6(11)
C44 C34 C24 110.9(11)
O34 C34 H34A 108.6
C44 C34 H34A 108.6
C24 C34 H34A 108.6
C34 O34 H34B 109.5
O35 C35 C25 108.8(12)
O35 C35 C45 111.5(11)
C25 C35 C45 106.8(11)
O35 C35 H35A 109.9
C25 C35 H35A 109.9
C45 C35 H35A 109.9
C35 O35 H35B 109.5
O36 C36 C26 111.8(12)
O36 C36 C46 108.2(11)
C26 C36 C46 109.6(12)
O36 C36 H36A 109.1
C26 C36 H36A 109.1
C46 C36 H36A 109.1
C36 O36 H36B 109.5
O37 C37 C47 112.2(11)
O37 C37 C27 106.9(11)
C47 C37 C27 108.2(11)
O37 C37 H37A 109.8
C47 C37 H37A 109.8
C27 C37 H37A 109.8
C37 O37 H37B 109.5
O41 C41 C31 107.2(11)
O41 C41 C51 107.4(12)
C31 C41 C51 113.0(11)
O41 C41 H41A 109.7
C31 C41 H41A 109.7
C51 C41 H41A 109.7
C12 O41 C41 117.8(11)
O42 C42 C52 111.4(13)
O42 C42 C32 104.8(11)
C52 C42 C32 113.1(12)
O42 C42 H42A 109.1
C52 C42 H42A 109.1
C32 C42 H42A 109.1
C13 O42 C42 119.9(11)
O43 C43 C53 108.4(11)
O43 C43 C33 109.2(11)
C53 C43 C33 111.3(12)
O43 C43 H43A 109.3
C53 C43 H43A 109.3
C33 C43 H43A 109.3
C43 O43 C14 119.1(10)
O44 C44 C34 108.6(11)
O44 C44 C54 112.1(11)
C34 C44 C54 108.7(12)
O44 C44 H44A 109.1
C34 C44 H44A 109.1
C54 C44 H44A 109.2
C44 O44 C15 119.7(10)
O45 C45 C55 109.7(12)
O45 C45 C35 103.2(10)
C55 C45 C35 109.5(12)
O45 C45 H45A 111.4
C55 C45 H45A 111.4
C35 C45 H45A 111.3
C16 O45 C45 120.3(10)
O46 C46 C36 111.4(12)
O46 C46 C56 106.7(10)
C36 C46 C56 110.6(11)
O46 C46 H46A 109.4
C36 C46 H46A 109.4
C56 C46 H46A 109.4
C17 O46 C46 119.8(10)
O47 C47 C57 111.4(12)
O47 C47 C37 106.1(10)
C57 C47 C37 110.3(12)
O47 C47 H47A 109.7
C57 C47 H47A 109.7
C37 C47 H47A 109.6
C47 O47 C11 119.7(10)
O51 C51 C41 109.4(12)
O51 C51 C61 107.6(14)
C41 C51 C61 112.5(14)
O51 C51 H51A 109.1
C41 C51 H51A 109.1
C61 C51 H51A 109.1
C11 O51 C51 115.3(11)
O52 C52 C62 109.2(13)
O52 C52 C42 111.0(13)
C62 C52 C42 109.3(13)
O52 C52 H52A 109.1
C62 C52 H52A 109.1
C42 C52 H52A 109.1
C52 O52 C12 113.8(10)
C43 C53 O53 112.4(11)
C43 C53 C63 117.2(13)
O53 C53 C63 103.0(11)
C43 C53 H53A 107.9
O53 C53 H53A 107.9
C63 C53 H53A 107.9
C13 O53 C53 112.9(10)
O54 C54 C64 108.2(12)
O54 C54 C44 110.5(12)
C64 C54 C44 110.4(15)
O54 C54 H54A 109.3
C64 C54 H54A 109.3
C44 C54 H54A 109.3
C14 O54 C54 114.4(11)
O55 C55 C45 109.1(13)
O55 C55 C65 107.1(16)
C45 C55 C65 112.1(14)
O55 C55 H55A 109.6
C45 C55 H55A 109.6
C65 C55 H55A 109.5
C15 O55 C55 111.6(11)
O56 C56 C66 105.5(11)
O56 C56 C46 107.1(10)
C66 C56 C46 111.4(11)
O56 C56 H56A 110.9
C66 C56 H56A 110.9
C46 C56 H56A 110.9
C16 O56 C56 111.2(10)
O57 C57 C47 109.4(11)
O57 C57 C67 105.1(12)
C47 C57 C67 111.9(13)
O57 C57 H57A 110.1
C47 C57 H57A 110.1
C67 C57 H57A 110.1
C17 O57 C57 111.9(10)
C51 C61 O61 103.9(18)
C51 C61 H61A 111.0
O61 C61 H61A 111.0
C51 C61 H61B 111.0
O61 C61 H61B 111.0
H61A C61 H61B 109.0
C61 O61 H61C 109.5
C52 C62 O62 108.4(13)
C52 C62 H62A 110.0
O62 C62 H62A 110.0
C52 C62 H62B 110.0
O62 C62 H62B 110.0
H62A C62 H62B 108.4
C68 O62 C62 117.6(19)
O63 C63 C53 111.3(12)
O63 C63 H63A 109.4
C53 C63 H63A 109.4
O63 C63 H63B 109.4
C53 C63 H63B 109.4
H63A C63 H63B 108.0
C63 O63 H63C 109.5
O64 C64 C54 115.7(19)
O64 C64 H64A 108.4
C54 C64 H64A 108.3
O64 C64 H64B 108.4
C54 C64 H64B 108.4
H64A C64 H64B 107.4
C64 O64 H64C 109.5
O65 C65 C55 110(2)
O65 C65 H65A 109.5
C55 C65 H65A 109.6
O65 C65 H65B 109.6
C55 C65 H65B 109.6
H65A C65 H65B 108.1
C65 O65 H65C 109.4
O66 C66 C56 111.4(12)
O66 C66 H66A 109.3
C56 C66 H66A 109.3
O66 C66 H66B 109.3
C56 C66 H66B 109.3
H66A C66 H66B 108.0
C66 O66 H66C 109.5
O67 C67 C57 115.9(14)
O67 C67 H67A 108.3
C57 C67 H67A 108.3
O67 C67 H67B 108.3
C57 C67 H67B 108.3
H67A C67 H67B 107.4
C67 O67 H67C 109.5
O1 C68 O62 127(3)
O1 C68 C69 109(3)
O62 C68 C69 123(3)
C70 C69 C74 120.0
C70 C69 C68 114.0(19)
C74 C69 C68 123.1(19)
C69 C70 C71 120.0
C69 C70 H70A 120.0
C71 C70 H70A 120.0
C72 C71 C70 120.0
C72 C71 H71A 120.0
C70 C71 H71A 120.0
O2 C72 C71 124.1(18)
O2 C72 C73 114.7(18)
C71 C72 C73 120.0
C72 C73 C74 120.0
C72 C73 H73A 120.0
C74 C73 H73A 120.0
C73 C74 C69 120.0
C73 C74 H74A 120.0
C69 C74 H74A 120.0

loop_
_geom_bond_atom_site_label_1
_geom_bond_atom_site_label_2
_geom_bond_distance
O1 C68 1.26(3)
O2 C72 1.392(19)
O2 H2A 0.8200
C11 O51 1.345(16)
C11 O47 1.442(15)
C11 C21 1.541(19)
C11 H11A 0.9800
C12 O41 1.418(18)
C12 O52 1.470(18)
C12 C22 1.53(2)
C12 H12A 0.9800
C13 O53 1.398(14)
C13 O42 1.411(15)
C13 C23 1.496(18)
C13 H13A 0.9800
C14 O54 1.397(15)
C14 O43 1.458(16)
C14 C24 1.488(19)
C14 H14A 0.9800
C15 O55 1.382(16)
C15 O44 1.425(16)
C15 C25 1.549(18)
C15 H15A 0.9800
C16 O45 1.408(14)
C16 O56 1.437(15)
C16 C26 1.486(18)
C16 H16A 0.9800
C17 O46 1.386(16)
C17 O57 1.427(16)
C17 C27 1.543(19)
C17 H17A 0.9800
C21 O21 1.418(14)
C21 C31 1.559(17)
C21 H21A 0.9800
O21 H21B 0.8200
C22 O22 1.420(17)
C22 C32 1.49(2)
C22 H22A 0.9800
O22 H22B 0.8200
C23 O23 1.399(15)
C23 C33 1.503(19)
C23 H23A 0.9800
O23 H23B 0.8200
C24 O24 1.428(15)
C24 C34 1.512(17)
C24 H24A 0.9800
O24 H24B 0.8200
C25 O25 1.416(16)
C25 C35 1.523(18)
C25 H25A 0.9800
O25 H25B 0.8200
C26 O26 1.459(16)
C26 C36 1.473(19)
C26 H26A 0.9800
O26 H26B 0.8200
C27 O27 1.450(17)
C27 C37 1.58(2)
C27 H27A 0.9800
O27 H27B 0.8200
C31 O31 1.417(14)
C31 C41 1.500(17)
C31 H31A 0.9800
O31 H31B 0.8200
C32 O32 1.445(18)
C32 C42 1.55(2)
C32 H32A 0.9800
O32 H32B 0.8200
C33 O33 1.458(16)
C33 C43 1.537(17)
C33 H33A 0.9800
O33 H33B 0.8200
C34 O34 1.440(15)
C34 C44 1.492(17)
C34 H34A 0.9800
O34 H34B 0.8200
C35 O35 1.398(14)
C35 C45 1.536(17)
C35 H35A 0.9800
O35 H35B 0.8200
C36 O36 1.396(15)
C36 C46 1.485(17)
C36 H36A 0.9800
O36 H36B 0.8200
C37 O37 1.445(15)
C37 C47 1.534(18)
C37 H37A 0.9800
O37 H37B 0.8200
C41 O41 1.438(15)
C41 C51 1.505(19)
C41 H41A 0.9800
C42 O42 1.432(16)
C42 C52 1.501(19)
C42 H42A 0.9800
C43 O43 1.407(15)
C43 C53 1.457(18)
C43 H43A 0.9800
C44 O44 1.405(15)
C44 C54 1.573(18)
C44 H44A 0.9800
C45 O45 1.480(15)
C45 C55 1.487(19)
C45 H45A 0.9800
C46 O46 1.427(16)
C46 C56 1.596(18)
C46 H46A 0.9800
C47 O47 1.405(15)
C47 C57 1.484(18)
C47 H47A 0.9800
C51 O51 1.496(18)
C51 C61 1.57(2)
C51 H51A 0.9800
C52 O52 1.415(17)
C52 C62 1.442(18)
C52 H52A 0.9800
C53 O53 1.513(16)
C53 C63 1.530(18)
C53 H53A 0.9800
C54 O54 1.421(17)
C54 C64 1.45(2)
C54 H54A 0.9800
C55 O55 1.401(16)
C55 C65 1.50(3)
C55 H55A 0.9800
C56 O56 1.492(16)
C56 C66 1.545(18)
C56 H56A 0.9800
C57 O57 1.474(16)
C57 C67 1.50(2)
C57 H57A 0.9800
C61 O61 1.57(3)
C61 H61A 0.9700
C61 H61B 0.9700
O61 H61C 0.8200
C62 O62 1.48(2)
C62 H62A 0.9700
C62 H62B 0.9700
O62 C68 1.30(3)
C63 O63 1.403(18)
C63 H63A 0.9700
C63 H63B 0.9700
O63 H63C 0.8200
C64 O64 1.35(3)
C64 H64A 0.9700
C64 H64B 0.9700
O64 H64C 0.8200
C65 O65 1.37(3)
C65 H65A 0.9700
C65 H65B 0.9700
O65 H65C 0.8200
C66 O66 1.457(16)
C66 H66A 0.9700
C66 H66B 0.9700
O66 H66C 0.8200
C67 O67 1.392(19)
C67 H67A 0.9700
C67 H67B 0.9700
O67 H67C 0.8200
C68 C69 1.56(3)
C69 C70 1.3900
C69 C74 1.3900
C70 C71 1.3900
C70 H70A 0.9300
C71 C72 1.3900
C71 H71A 0.9300
C72 C73 1.3900
C73 C74 1.3900
C73 H73A 0.9300
C74 H74A 0.9300

loop_
_geom_torsion_atom_site_label_1
_geom_torsion_atom_site_label_2
_geom_torsion_atom_site_label_3
_geom_torsion_atom_site_label_4
_geom_torsion
O51 C11 C21 O21 177.1(11)
O47 C11 C21 O21 -59.8(13)
O51 C11 C21 C31 -57.9(14)
O47 C11 C21 C31 65.2(13)
O41 C12 C22 O22 -62.8(16)
O52 C12 C22 O22 174.8(12)
O41 C12 C22 C32 66.6(16)
O52 C12 C22 C32 -55.8(17)
O53 C13 C23 O23 173.2(10)
O42 C13 C23 O23 -63.8(14)
O53 C13 C23 C33 -59.1(14)
O42 C13 C23 C33 63.9(14)
O54 C14 C24 O24 -179.1(10)
O43 C14 C24 O24 -56.5(14)
O54 C14 C24 C34 -54.8(15)
O43 C14 C24 C34 67.8(14)
O55 C15 C25 O25 177.7(11)
O44 C15 C25 O25 -56.0(15)
O55 C15 C25 C35 -59.8(15)
O44 C15 C25 C35 66.5(15)
O45 C16 C26 O26 -63.1(14)
O56 C16 C26 O26 176.0(10)
O45 C16 C26 C36 60.9(14)
O56 C16 C26 C36 -60.0(14)
O46 C17 C27 O27 -56.7(16)
O57 C17 C27 O27 177.3(11)
O46 C17 C27 C37 64.5(15)
O57 C17 C27 C37 -61.5(15)
O21 C21 C31 O31 -59.6(14)
C11 C21 C31 O31 175.2(10)
O21 C21 C31 C41 -179.6(11)
C11 C21 C31 C41 55.2(15)
O22 C22 C32 O32 -56.2(17)
C12 C22 C32 O32 175.6(13)
O22 C22 C32 C42 -179.6(13)
C12 C22 C32 C42 52.3(18)
O23 C23 C33 O33 -55.2(14)
C13 C23 C33 O33 177.4(10)
O23 C23 C33 C43 -177.6(11)
C13 C23 C33 C43 55.0(15)
O24 C24 C34 O34 -60.0(14)
C14 C24 C34 O34 176.4(11)
O24 C24 C34 C44 178.4(11)
C14 C24 C34 C44 54.8(15)
O25 C25 C35 O35 -61.0(15)
C15 C25 C35 O35 176.1(12)
O25 C25 C35 C45 178.4(12)
C15 C25 C35 C45 55.6(15)
O26 C26 C36 O36 -61.7(14)
C16 C26 C36 O36 177.4(11)
O26 C26 C36 C46 178.4(10)
C16 C26 C36 C46 57.5(15)
O27 C27 C37 O37 -59.5(14)
C17 C27 C37 O37 178.5(11)
O27 C27 C37 C47 179.5(12)
C17 C27 C37 C47 57.5(16)
O31 C31 C41 O41 66.1(14)
C21 C31 C41 O41 -174.0(11)
O31 C31 C41 C51 -175.7(11)
C21 C31 C41 C51 -55.8(16)
O52 C12 O41 C41 -113.1(12)
C22 C12 O41 C41 125.4(13)
C31 C41 O41 C12 -125.3(13)
C51 C41 O41 C12 113.0(14)
O32 C32 C42 O42 64.5(16)
C22 C32 C42 O42 -173.1(12)
O32 C32 C42 C52 -174.0(13)
C22 C32 C42 C52 -51.6(18)
O53 C13 O42 C42 -108.3(13)
C23 C13 O42 C42 128.8(12)
C52 C42 O42 C13 116.2(12)
C32 C42 O42 C13 -121.1(12)
O33 C33 C43 O43 66.9(14)
C23 C33 C43 O43 -171.5(11)
O33 C33 C43 C53 -173.5(12)
C23 C33 C43 C53 -51.9(16)
C53 C43 O43 C14 110.4(13)
C33 C43 O43 C14 -128.3(12)
O54 C14 O43 C43 -117.3(12)
C24 C14 O43 C43 118.7(12)
O34 C34 C44 O44 61.6(14)
C24 C34 C44 O44 -176.1(11)
O34 C34 C44 C54 -176.2(11)
C24 C34 C44 C54 -53.9(14)
C34 C44 O44 C15 -132.5(12)
C54 C44 O44 C15 107.4(14)
O55 C15 O44 C44 -112.6(13)
C25 C15 O44 C44 124.4(12)
O35 C35 C45 O45 66.6(14)
C25 C35 C45 O45 -174.6(11)
O35 C35 C45 C55 -176.5(12)
C25 C35 C45 C55 -57.7(15)
O56 C16 O45 C45 -102.7(12)
C26 C16 O45 C45 135.3(12)
C55 C45 O45 C16 119.0(13)
C35 C45 O45 C16 -124.3(12)
O36 C36 C46 O46 63.3(15)
C26 C36 C46 O46 -174.6(11)
O36 C36 C46 C56 -178.2(11)
C26 C36 C46 C56 -56.1(15)
O57 C17 O46 C46 -115.4(12)
C27 C17 O46 C46 122.3(12)
C36 C46 O46 C17 -128.2(12)
C56 C46 O46 C17 111.0(12)
O37 C37 C47 O47 64.6(14)
C27 C37 C47 O47 -177.7(12)
O37 C37 C47 C57 -174.7(12)
C27 C37 C47 C57 -57.0(16)
C57 C47 O47 C11 111.7(14)
C37 C47 O47 C11 -128.2(13)
O51 C11 O47 C47 -109.8(13)
C21 C11 O47 C47 127.4(11)
O41 C41 C51 O51 171.6(11)
C31 C41 C51 O51 53.5(16)
O41 C41 C51 C61 -68.9(17)
C31 C41 C51 C61 173.1(15)
O47 C11 O51 C51 -62.0(16)
C21 C11 O51 C51 58.1(15)
C41 C51 O51 C11 -55.2(16)
C61 C51 O51 C11 -177.7(14)
O42 C42 C52 O52 170.9(10)
C32 C42 C52 O52 53.1(16)
O42 C42 C52 C62 -68.6(17)
C32 C42 C52 C62 173.7(14)
C62 C52 O52 C12 -177.1(13)
C42 C52 O52 C12 -56.6(16)
O41 C12 O52 C52 -61.7(17)
C22 C12 O52 C52 58.1(17)
O43 C43 C53 O53 169.6(10)
C33 C43 C53 O53 49.5(15)
O43 C43 C53 C63 -71.4(16)
C33 C43 C53 C63 168.6(13)
O42 C13 O53 C53 -62.7(14)
C23 C13 O53 C53 57.9(14)
C43 C53 O53 C13 -54.1(15)
C63 C53 O53 C13 178.8(11)
O44 C44 C54 O54 174.4(11)
C34 C44 C54 O54 54.3(15)
O44 C44 C54 C64 -66.0(17)
C34 C44 C54 C64 173.9(14)
O43 C14 O54 C54 -64.5(15)
C24 C14 O54 C54 57.6(16)
C64 C54 O54 C14 -177.7(15)
C44 C54 O54 C14 -56.8(17)
O45 C45 C55 O55 174.2(11)
C35 C45 C55 O55 61.6(15)
O45 C45 C55 C65 -67.4(19)
C35 C45 C55 C65 179.9(17)
O44 C15 O55 C55 -57.9(15)
C25 C15 O55 C55 64.7(15)
C45 C55 O55 C15 -65.9(15)
C65 C55 O55 C15 172.6(15)
O46 C46 C56 O56 177.5(9)
C36 C46 C56 O56 56.2(15)
O46 C46 C56 C66 -67.5(14)
C36 C46 C56 C66 171.2(12)
O45 C16 O56 C56 -59.7(13)
C26 C16 O56 C56 61.4(13)
C66 C56 O56 C16 -177.1(10)
C46 C56 O56 C16 -58.3(13)
O47 C47 C57 O57 175.9(11)
C37 C47 C57 O57 58.4(15)
O47 C47 C57 C67 -68.0(17)
C37 C47 C57 C67 174.4(13)
O46 C17 O57 C57 -58.6(14)
C27 C17 O57 C57 65.3(14)
C47 C57 O57 C17 -63.8(15)
C67 C57 O57 C17 175.9(13)
O51 C51 C61 O61 56.3(18)
C41 C51 C61 O61 -64(2)
O52 C52 C62 O62 -64.9(19)
C42 C52 C62 O62 173.5(14)
C52 C62 O62 C68 -127(3)
C43 C53 C63 O63 -52.6(18)
O53 C53 C63 O63 71.4(14)
O54 C54 C64 O64 60.0(19)
C44 C54 C64 O64 -61.0(19)
O55 C55 C65 O65 61(2)
C45 C55 C65 O65 -58(3)
O56 C56 C66 O66 59.6(14)
C46 C56 C66 O66 -56.3(15)
O57 C57 C67 O67 65.0(18)
C47 C57 C67 O67 -54(2)
C62 O62 C68 O1 2(6)
C62 O62 C68 C69 171(3)
O1 C68 C69 C70 -167(3)
O62 C68 C69 C70 21(5)
O1 C68 C69 C74 -7(5)
O62 C68 C69 C74 -178(3)
C74 C69 C70 C71 0.0
C68 C69 C70 C71 161(2)
C69 C70 C71 C72 0.0
C70 C71 C72 O2 167(2)
C70 C71 C72 C73 0.0
O2 C72 C73 C74 -168(2)
C71 C72 C73 C74 0.0
C72 C73 C74 C69 0.0
C70 C69 C74 C73 0.0
C68 C69 C74 C73 -160(3)
